data_4116045
loop_
_publ_author_name
'Kwoli Chui'
'Qingchuan Yang'
'Thomas C. W. Mak'
'Wai Han Lam'
'Zhenyang Lin'
'Zuowei Xie'

_publ_section_title
;
 Synthesis, Structure, and Bonding of d0/fn Metallacarboranes
 Incorporating the \h7-Carboranyl Ligand
;
_journal_name_full 'Journal of the American Chemical Society'
_journal_page_first 5758
_journal_page_last 5764
_journal_paper_doi 10.1021/ja000188m
_journal_volume 122
_journal_year 2000
_chemical_formula_sum 'C56 H108 B20 Er2 Na2 O12'
_chemical_formula_weight 1570.12
_chemical_name_systematic
; 
 ? 
;
_space_group_IT_number 2
_symmetry_cell_setting triclinic
_symmetry_space_group_name_Hall '-P 1'
_symmetry_space_group_name_H-M 'P -1'
_atom_sites_solution_hydrogens geom
_atom_sites_solution_primary direct
_atom_sites_solution_secondary difmap
_audit_creation_method SHELXL-97
_cell_angle_alpha 114.370(11)
_cell_angle_beta 102.230(8)
_cell_angle_gamma 90.440(10)
_cell_formula_units_Z 1
_cell_length_a 9.5966(15)
_cell_length_b 14.867(3)
_cell_length_c 16.246(3)
_cell_measurement_temperature 296(2)
_cell_volume 2051.6(7)
_computing_cell_refinement 'BIOTEX Rigaku'
_computing_data_collection 'RAXIS Rigaku'
_computing_data_reduction 'BIOTEX Rigaku'
_computing_molecular_graphics 'Siemens SHELXTL'
_computing_publication_material 'Siemens SHELXTL'
_computing_structure_refinement 'SHELXL-97 (Sheldrick, 1997)'
_computing_structure_solution 'SHELXS-97 (Sheldrick, 1990)'
_diffrn_ambient_temperature 296(2)
_diffrn_measured_fraction_theta_full 0.822
_diffrn_measured_fraction_theta_max 0.822
_diffrn_measurement_device_type 'IP Rigaku'
_diffrn_measurement_method IP
_diffrn_radiation_monochromator graphite
_diffrn_radiation_source 'rotation anode'
_diffrn_radiation_type MoK\a
_diffrn_radiation_wavelength 0.71073
_diffrn_reflns_av_R_equivalents 0.0000
_diffrn_reflns_av_sigmaI/netI 0.0746
_diffrn_reflns_limit_h_max 11
_diffrn_reflns_limit_h_min -11
_diffrn_reflns_limit_k_max 16
_diffrn_reflns_limit_k_min -17
_diffrn_reflns_limit_l_max 19
_diffrn_reflns_limit_l_min 0
_diffrn_reflns_number 5941
_diffrn_reflns_theta_full 25.00
_diffrn_reflns_theta_max 25.00
_diffrn_reflns_theta_min 1.42
_exptl_absorpt_coefficient_mu 2.089
_exptl_absorpt_correction_T_max 1.172
_exptl_absorpt_correction_T_min 0.746
_exptl_absorpt_correction_type abscor
_exptl_crystal_colour yellow
_exptl_crystal_density_diffrn 1.271
_exptl_crystal_description prism
_exptl_crystal_F_000 798
_exptl_crystal_size_max 0.44
_exptl_crystal_size_mid 0.20
_exptl_crystal_size_min 0.08
_refine_diff_density_max 1.453
_refine_diff_density_min -1.757
_refine_diff_density_rms 0.150
_refine_ls_extinction_coef 0.0021(3)
_refine_ls_extinction_expression Fc^*^=kFc[1+0.001xFc^2^\l^3^/sin(2\q)]^-1/4^
_refine_ls_extinction_method SHELXL
_refine_ls_goodness_of_fit_ref 1.028
_refine_ls_hydrogen_treatment mixed
_refine_ls_matrix_type full
_refine_ls_number_parameters 428
_refine_ls_number_reflns 5941
_refine_ls_number_restraints 0
_refine_ls_restrained_S_all 1.028
_refine_ls_R_factor_all 0.0694
_refine_ls_R_factor_gt 0.0646
_refine_ls_shift/su_max 0.265
_refine_ls_shift/su_mean 0.032
_refine_ls_structure_factor_coef Fsqd
_refine_ls_weighting_details 'calc w=1/[\s^2^(Fo^2^)+(0.1277P)^2^+0.0000P] where P=(Fo^2^+2Fc^2^)/3'
_refine_ls_weighting_scheme calc
_refine_ls_wR_factor_gt 0.1711
_refine_ls_wR_factor_ref 0.1759
_reflns_number_gt 5470
_reflns_number_total 5941
_reflns_threshold_expression >2sigma(I)
_cod_data_source_file ja000188m_4.cif
_cod_data_source_block 4
_cod_original_cell_volume 2051.6(6)
_cod_database_code 4116045

loop_
_symmetry_equiv_pos_as_xyz
'x, y, z'
'-x, -y, -z'

loop_
_atom_site_label
_atom_site_type_symbol
_atom_site_fract_x
_atom_site_fract_y
_atom_site_fract_z
_atom_site_U_iso_or_equiv
_atom_site_adp_type
_atom_site_occupancy
_atom_site_symmetry_multiplicity
_atom_site_calc_flag
_atom_site_refinement_flags
Er1 Er 0.070575(14) -0.013374(9) -0.111771(9) 0.05627(4) Uani 1 1 d .
Na1 Na 0.10732(17) 0.27916(10) -0.20909(11) 0.0795(5) Uani 1 1 d .
O1 O 0.2983(2) -0.02314(18) -0.16009(18) 0.0807(8) Uani 1 1 d .
O2 O 0.1191(3) -0.18495(17) -0.22316(18) 0.0775(8) Uani 1 1 d .
O3 O 0.1856(4) 0.4473(2) -0.1123(3) 0.1218(16) Uani 1 1 d .
O4 O -0.0688(4) 0.3783(2) -0.2515(3) 0.1164(14) Uani 1 1 d .
O5 O 0.3385(4) 0.2517(3) -0.2428(3) 0.1233(15) Uani 1 1 d .
O6 O 0.0965(5) 0.2109(3) -0.3774(3) 0.1305(17) Uani 1 1 d .
C1 C -0.1102(3) 0.0121(2) -0.2260(2) 0.0590(9) Uani 1 1 d .
C2 C 0.1666(3) 0.1507(2) 0.0006(2) 0.0611(10) Uani 1 1 d .
C3 C -0.1468(4) -0.0625(3) -0.3319(3) 0.0756(13) Uani 1 1 d .
H3A H -0.1256 -0.0270 -0.3670 0.091 Uiso 1 1 calc R
H3B H -0.0826 -0.1140 -0.3399 0.091 Uiso 1 1 calc R
C4 C -0.2974(4) -0.1120(3) -0.3744(3) 0.0843(14) Uani 1 1 d .
C5 C -0.3331(7) -0.2032(4) -0.3831(4) 0.141(2) Uani 1 1 d .
H5 H -0.2655 -0.2347 -0.3574 0.169 Uiso 1 1 calc R
C6 C -0.4744(8) -0.2530(5) -0.4314(6) 0.218(4) Uani 1 1 d .
H6 H -0.4941 -0.3190 -0.4428 0.261 Uiso 1 1 calc R
C7 C -0.5721(7) -0.2086(5) -0.4588(5) 0.147(3) Uani 1 1 d .
H7 H -0.6639 -0.2417 -0.4871 0.177 Uiso 1 1 calc R
C8 C -0.5463(6) -0.1102(5) -0.4477(4) 0.135(3) Uani 1 1 d .
H8 H -0.6185 -0.0776 -0.4680 0.162 Uiso 1 1 calc R
C9 C -0.4075(5) -0.0648(4) -0.4048(4) 0.114(2) Uani 1 1 d .
H9 H -0.3871 0.0002 -0.3960 0.137 Uiso 1 1 calc R
C10 C 0.3201(4) 0.1624(3) 0.0544(3) 0.0705(12) Uani 1 1 d .
H10A H 0.3238 0.1243 0.0908 0.085 Uiso 1 1 calc R
H10B H 0.3780 0.1324 0.0099 0.085 Uiso 1 1 calc R
C11 C 0.3893(4) 0.2653(2) 0.1187(3) 0.0729(12) Uani 1 1 d .
C12 C 0.4813(6) 0.3151(4) 0.0967(4) 0.1237(19) Uani 1 1 d .
H12 H 0.4966 0.2825 0.0372 0.148 Uiso 1 1 calc R
C13 C 0.5522(10) 0.4029(6) 0.1469(6) 0.210(4) Uani 1 1 d .
H13 H 0.6192 0.4317 0.1287 0.253 Uiso 1 1 calc R
C14 C 0.5149(9) 0.4454(5) 0.2282(7) 0.228(4) Uani 1 1 d .
H14 H 0.5452 0.5129 0.2614 0.274 Uiso 1 1 calc R
C15 C 0.4344(8) 0.4038(6) 0.2739(6) 0.202(4) Uani 1 1 d .
H15 H 0.4283 0.4351 0.3356 0.242 Uiso 1 1 calc R
C16 C 0.3690(6) 0.3104(5) 0.2108(4) 0.124(3) Uani 1 1 d .
H16 H 0.3098 0.2760 0.2291 0.148 Uiso 1 1 calc R
C21 C 0.3536(5) 0.0250(4) -0.2061(4) 0.1398(18) Uani 1 1 d .
H21A H 0.3110 0.0858 -0.1957 0.210 Uiso 1 1 calc R
H21B H 0.3321 -0.0172 -0.2716 0.210 Uiso 1 1 calc R
H21C H 0.4557 0.0395 -0.1826 0.210 Uiso 1 1 calc R
C22 C 0.3579(4) -0.1122(3) -0.1734(4) 0.1039(18) Uani 1 1 d .
H22A H 0.3837 -0.1171 -0.1144 0.125 Uiso 1 1 calc R
H22B H 0.4448 -0.1119 -0.1948 0.125 Uiso 1 1 calc R
C23 C 0.2614(5) -0.1963(3) -0.2392(4) 0.0971(18) Uani 1 1 d .
H23A H 0.2941 -0.2558 -0.2340 0.117 Uiso 1 1 calc R
H23B H 0.2595 -0.2037 -0.3016 0.117 Uiso 1 1 calc R
C24 C 0.0273(5) -0.2791(3) -0.2708(3) 0.0981(18) Uani 1 1 d .
H24A H -0.0662 -0.2687 -0.2585 0.147 Uiso 1 1 calc R
H24B H 0.0683 -0.3260 -0.2486 0.147 Uiso 1 1 calc R
H24C H 0.0194 -0.3044 -0.3365 0.147 Uiso 1 1 calc R
C31 C 0.2541(10) 0.4810(6) -0.0132(6) 0.192(4) Uani 1 1 d .
H31A H 0.3328 0.4431 -0.0064 0.289 Uiso 1 1 calc R
H31B H 0.1853 0.4717 0.0186 0.289 Uiso 1 1 calc R
H31C H 0.2888 0.5501 0.0131 0.289 Uiso 1 1 calc R
C32 C 0.0723(12) 0.5068(6) -0.1146(7) 0.255(6) Uani 1 1 d .
H32A H -0.0030 0.4901 -0.0902 0.306 Uiso 1 1 calc R
H32B H 0.1062 0.5767 -0.0790 0.306 Uiso 1 1 calc R
C33 C 0.0310(13) 0.4875(4) -0.1945(5) 0.267(5) Uani 1 1 d .
H33A H 0.1126 0.4860 -0.2214 0.320 Uiso 1 1 calc R
H33B H -0.0252 0.5390 -0.2014 0.320 Uiso 1 1 calc R
C34 C -0.2151(7) 0.3619(5) -0.2594(5) 0.166(3) Uani 1 1 d .
H34A H -0.2484 0.2935 -0.2998 0.250 Uiso 1 1 calc R
H34B H -0.2658 0.4036 -0.2847 0.250 Uiso 1 1 calc R
H34C H -0.2319 0.3772 -0.1990 0.250 Uiso 1 1 calc R
C41 C 0.4701(6) 0.2974(5) -0.1750(4) 0.141(3) Uani 1 1 d .
H41A H 0.4537 0.3191 -0.1138 0.211 Uiso 1 1 calc R
H41B H 0.5054 0.3535 -0.1826 0.211 Uiso 1 1 calc R
H41C H 0.5396 0.2502 -0.1833 0.211 Uiso 1 1 calc R
C42 C 0.3471(7) 0.2172(6) -0.3343(4) 0.149(3) Uani 1 1 d .
H42A H 0.4200 0.1716 -0.3448 0.179 Uiso 1 1 calc R
H42B H 0.3769 0.2727 -0.3456 0.179 Uiso 1 1 calc R
C43 C 0.2122(9) 0.1669(8) -0.4001(6) 0.221(6) Uani 1 1 d .
H43A H 0.2168 0.1627 -0.4607 0.265 Uiso 1 1 calc R
H43B H 0.2013 0.0996 -0.4056 0.265 Uiso 1 1 calc R
C44 C -0.0294(9) 0.1637(7) -0.4423(5) 0.183(4) Uani 1 1 d .
H44A H -0.1083 0.1985 -0.4219 0.275 Uiso 1 1 calc R
H44B H -0.0431 0.0967 -0.4492 0.275 Uiso 1 1 calc R
H44C H -0.0245 0.1631 -0.5009 0.275 Uiso 1 1 calc R
B3 B 0.0327(4) 0.1401(2) 0.0417(3) 0.0565(11) Uani 1 1 d .
H3 H 0.0550 0.1351 0.1088 0.068 Uiso 1 1 calc R
B4 B -0.1391(4) 0.0776(3) -0.0319(2) 0.0606(10) Uani 1 1 d .
B5 B -0.2061(4) 0.0192(2) -0.1534(2) 0.0550(10) Uani 1 1 d .
H5A H -0.2915 -0.0412 -0.1744 0.066 Uiso 1 1 calc R
B6 B 0.0019(4) 0.1081(3) -0.1921(3) 0.0657(11) Uani 1 1 d .
H6A H 0.0538 0.1124 -0.2448 0.079 Uiso 1 1 calc R
B7 B 0.1237(4) 0.1727(3) -0.0898(3) 0.0659(12) Uani 1 1 d .
B8 B 0.0750(4) 0.2445(3) 0.0169(3) 0.0621(12) Uani 1 1 d .
H8A H 0.1217 0.3209 0.0645 0.074 Uiso 1 1 calc R
B9 B -0.0677(5) 0.2190(3) -0.0952(3) 0.0710(13) Uani 1 1 d .
B10 B -0.2282(4) 0.1498(3) -0.0918(3) 0.0667(12) Uani 1 1 d .
H10 H -0.3346 0.1764 -0.0897 0.080 Uiso 1 1 calc R
B11 B -0.1893(4) 0.1127(3) -0.1990(3) 0.0638(12) Uani 1 1 d .
H11 H -0.2652 0.1282 -0.2514 0.077 Uiso 1 1 calc R
B12 B -0.1048(4) 0.2106(3) 0.0118(3) 0.0626(12) Uani 1 1 d .
H12A H -0.1516 0.2655 0.0654 0.075 Uiso 1 1 calc R
H4 H -0.184(2) 0.0682(16) -0.0140(15) 0.026(6) Uiso 1 1 d .
H7A H 0.205(3) 0.2247(18) -0.1016(17) 0.038(7) Uiso 1 1 d .
H9A H -0.095(4) 0.284(2) -0.102(2) 0.065(10) Uiso 1 1 d .

loop_
_atom_site_aniso_label
_atom_site_aniso_U_11
_atom_site_aniso_U_22
_atom_site_aniso_U_33
_atom_site_aniso_U_23
_atom_site_aniso_U_13
_atom_site_aniso_U_12
Er1 0.05100(6) 0.05633(6) 0.06214(6) 0.02528(5) 0.01415(5) 0.01041(5)
Na1 0.0841(8) 0.0674(6) 0.0881(8) 0.0342(6) 0.0198(7) 0.0117(7)
O1 0.0650(11) 0.0893(12) 0.1125(13) 0.0566(10) 0.0417(9) 0.0246(11)
O2 0.0790(13) 0.0666(12) 0.0887(13) 0.0269(10) 0.0358(10) 0.0195(11)
O3 0.131(3) 0.0697(16) 0.127(3) 0.0146(18) 0.010(2) -0.0020(18)
O4 0.102(2) 0.1169(18) 0.144(2) 0.0686(16) 0.0279(18) 0.0347(17)
O5 0.0973(19) 0.158(3) 0.131(2) 0.0686(18) 0.0444(16) 0.030(2)
O6 0.142(3) 0.139(3) 0.105(2) 0.0486(18) 0.026(2) 0.017(2)
C1 0.0594(16) 0.0645(14) 0.0557(13) 0.0294(10) 0.0104(12) 0.0106(13)
C2 0.0506(14) 0.0616(14) 0.0662(16) 0.0231(12) 0.0117(12) 0.0093(13)
C3 0.0691(19) 0.0760(19) 0.0725(18) 0.0227(15) 0.0165(15) 0.0109(17)
C4 0.081(2) 0.102(3) 0.0601(17) 0.0226(17) 0.0219(15) 0.005(2)
C5 0.128(4) 0.120(3) 0.146(4) 0.070(3) -0.048(3) -0.054(3)
C6 0.157(5) 0.199(4) 0.284(7) 0.164(4) -0.097(5) -0.101(4)
C7 0.095(3) 0.197(5) 0.130(4) 0.067(4) -0.007(3) -0.031(4)
C8 0.089(3) 0.185(5) 0.130(4) 0.069(3) 0.018(3) 0.030(3)
C9 0.088(3) 0.118(3) 0.096(3) 0.015(3) 0.002(3) 0.024(3)
C10 0.0591(17) 0.0692(16) 0.0803(18) 0.0319(14) 0.0098(15) 0.0063(15)
C11 0.0590(17) 0.0674(16) 0.085(2) 0.0328(14) 0.0023(16) -0.0001(15)
C12 0.103(3) 0.141(3) 0.136(3) 0.088(2) -0.012(3) -0.040(3)
C13 0.180(7) 0.185(5) 0.260(7) 0.142(4) -0.058(6) -0.063(5)
C14 0.151(5) 0.112(3) 0.364(9) 0.121(4) -0.098(6) -0.028(4)
C15 0.147(5) 0.182(6) 0.138(6) -0.039(5) -0.028(5) 0.075(4)
C16 0.088(3) 0.137(4) 0.102(3) 0.010(3) 0.017(3) 0.010(3)
C21 0.118(2) 0.154(3) 0.232(3) 0.128(2) 0.114(2) 0.064(2)
C22 0.0698(19) 0.119(3) 0.137(3) 0.055(2) 0.0498(19) 0.042(2)
C23 0.079(2) 0.086(2) 0.116(3) 0.030(2) 0.028(2) 0.024(2)
C24 0.095(3) 0.077(2) 0.095(3) 0.014(2) 0.015(2) -0.008(2)
C31 0.218(8) 0.151(6) 0.184(6) 0.040(5) 0.064(6) -0.017(6)
C32 0.419(15) 0.103(4) 0.256(9) 0.042(5) 0.175(9) 0.070(7)
C33 0.571(14) 0.111(2) 0.210(5) 0.112(2) 0.180(7) 0.154(5)
C34 0.127(5) 0.193(4) 0.212(5) 0.123(4) 0.027(4) 0.055(4)
C41 0.105(4) 0.179(4) 0.157(4) 0.097(3) 0.016(3) 0.022(4)
C42 0.125(4) 0.208(6) 0.137(3) 0.080(3) 0.060(3) 0.026(4)
C43 0.174(7) 0.309(12) 0.127(5) 0.032(7) 0.056(5) 0.044(8)
C44 0.153(6) 0.217(8) 0.104(4) 0.015(5) -0.012(5) -0.003(6)
B3 0.0547(17) 0.0491(14) 0.0572(16) 0.0183(12) 0.0046(14) 0.0043(14)
B4 0.0557(15) 0.0664(15) 0.0755(15) 0.0397(12) 0.0275(12) 0.0074(14)
B5 0.0588(17) 0.0506(14) 0.0507(15) 0.0195(12) 0.0074(13) 0.0012(14)
B6 0.0662(19) 0.0635(16) 0.0783(17) 0.0363(13) 0.0261(14) 0.0144(16)
B7 0.0606(18) 0.0695(18) 0.0703(18) 0.0297(14) 0.0205(14) 0.0143(16)
B8 0.0625(19) 0.0541(15) 0.0663(18) 0.0237(13) 0.0124(15) 0.0117(15)
B9 0.070(2) 0.0652(17) 0.079(2) 0.0315(15) 0.0160(17) 0.0229(17)
B10 0.065(2) 0.0615(16) 0.0693(19) 0.0256(14) 0.0109(16) 0.0206(16)
B11 0.0587(18) 0.0621(16) 0.0750(18) 0.0325(13) 0.0173(15) 0.0158(15)
B12 0.0660(19) 0.0624(16) 0.0545(16) 0.0217(13) 0.0104(15) 0.0129(16)

loop_
_atom_type_symbol
_atom_type_description
_atom_type_scat_dispersion_real
_atom_type_scat_dispersion_imag
_atom_type_scat_source
C C 0.0033 0.0016 'International Tables Vol C Tables 4.2.6.8 and 6.1.1.4'
H H 0.0000 0.0000 'International Tables Vol C Tables 4.2.6.8 and 6.1.1.4'
B B 0.0013 0.0007 'International Tables Vol C Tables 4.2.6.8 and 6.1.1.4'
O O 0.0106 0.0060 'International Tables Vol C Tables 4.2.6.8 and 6.1.1.4'
Na Na 0.0362 0.0249 'International Tables Vol C Tables 4.2.6.8 and 6.1.1.4'
Er Er -0.2586 4.9576 'International Tables Vol C Tables 4.2.6.8 and 6.1.1.4'

loop_
_geom_angle_atom_site_label_1
_geom_angle_atom_site_label_2
_geom_angle_atom_site_label_3
_geom_angle
_geom_angle_site_symmetry_1
_geom_angle_site_symmetry_3
C2 Er1 C1 104.20(11) . .
C2 Er1 O1 86.16(10) . .
C1 Er1 O1 107.79(11) . .
C2 Er1 O2 147.65(10) . .
C1 Er1 O2 95.61(9) . .
O1 Er1 O2 63.29(8) . .
C2 Er1 B6 72.71(12) . .
C1 Er1 B6 36.60(11) . .
O1 Er1 B6 87.42(12) . .
O2 Er1 B6 113.65(11) . .
C2 Er1 B7 36.46(13) . .
C1 Er1 B7 72.54(11) . .
O1 Er1 B7 79.25(11) . .
O2 Er1 B7 135.31(12) . .
B6 Er1 B7 37.32(11) . .
C2 Er1 B3 36.13(12) . .
C1 Er1 B3 98.57(11) . .
O1 Er1 B3 121.35(9) . .
O2 Er1 B3 162.28(12) . .
B6 Er1 B3 84.03(12) . .
B7 Er1 B3 60.04(13) . .
C2 Er1 B5 98.73(10) . .
C1 Er1 B5 36.34(12) . .
O1 Er1 B5 143.99(11) . .
O2 Er1 B5 112.13(8) . .
B6 Er1 B5 60.79(13) . .
B7 Er1 B5 83.85(12) . .
B3 Er1 B5 74.67(10) . .
C2 Er1 B4 71.50(11) . .
C1 Er1 B4 70.82(11) . .
O1 Er1 B4 156.03(10) . .
O2 Er1 B4 140.18(9) . .
B6 Er1 B4 77.89(13) . .
B7 Er1 B4 77.59(13) . .
B3 Er1 B4 39.00(10) . .
B5 Er1 B4 38.14(10) . .
C2 Er1 B4 88.38(11) . 2
C1 Er1 B4 148.71(11) . 2
O1 Er1 B4 101.46(10) . 2
O2 Er1 B4 87.63(10) . 2
B6 Er1 B4 158.63(10) . 2
B7 Er1 B4 124.83(11) . 2
B3 Er1 B4 74.74(12) . 2
B5 Er1 B4 114.27(12) . 2
B4 Er1 B4 86.87(12) . 2
C2 Er1 B3 115.93(12) . 2
C1 Er1 B3 113.45(11) . 2
O1 Er1 B3 124.87(10) . 2
O2 Er1 B3 77.53(10) . 2
B6 Er1 B3 145.84(12) . 2
B7 Er1 B3 147.02(12) . 2
B3 Er1 B3 87.07(10) . 2
B5 Er1 B3 85.04(12) . 2
B4 Er1 B3 74.55(12) . 2
B4 Er1 B3 37.03(10) 2 2
O3 Na1 O5 90.80(15) . .
O3 Na1 O4 71.77(13) . .
O5 Na1 O4 129.02(17) . .
O3 Na1 O6 120.68(18) . .
O5 Na1 O6 67.30(14) . .
O4 Na1 O6 81.05(15) . .
O3 Na1 B7 107.81(14) . .
O5 Na1 B7 97.84(15) . .
O4 Na1 B7 132.91(15) . .
O6 Na1 B7 128.63(14) . .
O3 Na1 C33 41.02(19) . .
O5 Na1 C33 109.8(3) . .
O4 Na1 C33 32.0(2) . .
O6 Na1 C33 94.07(19) . .
B7 Na1 C33 136.00(19) . .
O3 Na1 B9 102.73(15) . .
O5 Na1 B9 135.52(16) . .
O4 Na1 B9 95.39(14) . .
O6 Na1 B9 132.07(14) . .
B7 Na1 B9 37.68(12) . .
C33 Na1 B9 107.8(2) . .
C22 O1 C21 111.3(4) . .
C22 O1 Er1 113.8(3) . .
C21 O1 Er1 130.9(3) . .
C23 O2 C24 111.8(3) . .
C23 O2 Er1 117.7(2) . .
C24 O2 Er1 130.4(2) . .
C32 O3 C31 105.0(6) . .
C32 O3 Na1 110.9(4) . .
C31 O3 Na1 121.5(4) . .
C34 O4 C33 125.9(5) . .
C34 O4 Na1 123.6(4) . .
C33 O4 Na1 97.3(4) . .
C42 O5 C41 115.4(5) . .
C42 O5 Na1 118.2(3) . .
C41 O5 Na1 123.3(3) . .
C43 O6 C44 113.4(5) . .
C43 O6 Na1 113.4(5) . .
C44 O6 Na1 121.0(5) . .
C3 C1 B6 118.3(3) . .
C3 C1 B5 125.1(3) . .
B6 C1 B5 114.2(2) . .
C3 C1 B11 116.4(3) . .
B6 C1 B11 68.7(2) . .
B5 C1 B11 69.6(3) . .
C3 C1 Er1 122.1(2) . .
B6 C1 Er1 79.6(2) . .
B5 C1 Er1 81.39(19) . .
B11 C1 Er1 121.29(19) . .
C10 C2 B7 122.8(3) . .
C10 C2 B3 122.2(3) . .
B7 C2 B3 113.6(3) . .
C10 C2 B8 121.6(2) . .
B7 C2 B8 67.4(3) . .
B3 C2 B8 69.0(3) . .
C10 C2 Er1 116.2(2) . .
B7 C2 Er1 81.30(17) . .
B3 C2 Er1 82.31(16) . .
B8 C2 Er1 122.21(19) . .
C4 C3 C1 117.3(3) . .
C5 C4 C9 116.6(5) . .
C5 C4 C3 121.6(5) . .
C9 C4 C3 121.8(5) . .
C4 C5 C6 120.8(6) . .
C7 C6 C5 120.9(7) . .
C6 C7 C8 121.9(6) . .
C7 C8 C9 116.4(6) . .
C8 C9 C4 123.0(6) . .
C11 C10 C2 118.0(3) . .
C12 C11 C16 117.1(4) . .
C12 C11 C10 123.0(4) . .
C16 C11 C10 119.7(4) . .
C13 C12 C11 129.1(7) . .
C14 C13 C12 110.4(9) . .
C13 C14 C15 130.9(7) . .
C16 C15 C14 109.2(7) . .
C15 C16 C11 122.0(7) . .
O1 C22 C23 112.0(4) . .
C22 C23 O2 110.3(4) . .
C33 C32 O3 103.7(9) . .
C32 C33 O4 111.5(8) . .
C32 C33 Na1 80.5(6) . .
O4 C33 Na1 50.6(2) . .
O5 C42 C43 113.1(6) . .
O6 C43 C42 114.5(7) . .
C2 B3 B4 122.3(3) . .
C2 B3 B12 109.2(3) . .
B4 B3 B12 60.2(2) . .
C2 B3 B8 55.7(2) . .
B4 B3 B8 108.4(3) . .
B12 B3 B8 58.5(2) . .
C2 B3 Er1 61.57(15) . .
B4 B3 Er1 70.53(15) . .
B12 B3 Er1 110.8(2) . .
B8 B3 Er1 100.9(2) . .
B5 B4 B12 112.6(3) . .
B5 B4 B3 133.3(3) . .
B12 B4 B3 60.0(2) . .
B5 B4 B10 60.8(2) . .
B12 B4 B10 56.2(2) . .
B3 B4 B10 111.0(3) . .
B5 B4 Er1 71.00(17) . .
B12 B4 Er1 110.7(2) . .
B3 B4 Er1 70.47(16) . .
B10 B4 Er1 110.4(2) . .
B5 B4 Er1 135.5(2) . 2
B12 B4 Er1 112.0(2) . 2
B3 B4 Er1 71.80(19) . 2
B10 B4 Er1 156.0(2) . 2
Er1 B4 Er1 93.13(12) . 2
C1 B5 B4 123.0(3) . .
C1 B5 B10 106.8(3) . .
B4 B5 B10 61.5(2) . .
C1 B5 B11 55.3(2) . .
B4 B5 B11 107.8(2) . .
B10 B5 B11 56.0(2) . .
C1 B5 Er1 62.27(17) . .
B4 B5 Er1 70.87(17) . .
B10 B5 Er1 110.78(19) . .
B11 B5 Er1 100.6(2) . .
C1 B6 B7 131.6(4) . .
C1 B6 B11 56.0(2) . .
B7 B6 B11 120.7(3) . .
C1 B6 B9 106.6(3) . .
B7 B6 B9 63.7(2) . .
B11 B6 B9 59.9(2) . .
C1 B6 Er1 63.8(2) . .
B7 B6 Er1 72.1(2) . .
B11 B6 Er1 103.2(3) . .
B9 B6 Er1 102.4(2) . .
C2 B7 B6 129.6(3) . .
C2 B7 B8 56.5(2) . .
B6 B7 B8 123.4(3) . .
C2 B7 B9 107.8(3) . .
B6 B7 B9 65.4(2) . .
B8 B7 B9 61.5(2) . .
C2 B7 Er1 62.24(18) . .
B6 B7 Er1 70.6(2) . .
B8 B7 Er1 102.7(3) . .
B9 B7 Er1 102.3(2) . .
C2 B7 Na1 159.6(2) . .
B6 B7 Na1 70.4(2) . .
B8 B7 Na1 112.4(2) . .
B9 B7 Na1 75.8(2) . .
Er1 B7 Na1 137.53(14) . .
C2 B8 B7 56.1(2) . .
C2 B8 B12 110.3(3) . .
B7 B8 B12 111.6(2) . .
C2 B8 B3 55.3(2) . .
B7 B8 B3 96.2(3) . .
B12 B8 B3 60.2(2) . .
C2 B8 B9 109.5(2) . .
B7 B8 B9 63.8(2) . .
B12 B8 B9 61.7(2) . .
B3 B8 B9 102.4(2) . .
B10 B9 B12 54.1(2) . .
B10 B9 B11 54.2(2) . .
B12 B9 B11 105.6(3) . .
B10 B9 B8 106.8(3) . .
B12 B9 B8 55.1(2) . .
B11 B9 B8 141.1(3) . .
B10 B9 B7 123.9(3) . .
B12 B9 B7 99.1(3) . .
B11 B9 B7 104.3(2) . .
B8 B9 B7 54.6(2) . .
B10 B9 B6 99.0(2) . .
B12 B9 B6 122.6(3) . .
B11 B9 B6 55.52(19) . .
B8 B9 B6 103.2(3) . .
B7 B9 B6 50.92(18) . .
B10 B9 Na1 149.5(2) . .
B12 B9 Na1 156.3(2) . .
B11 B9 Na1 96.4(2) . .
B8 B9 Na1 101.9(2) . .
B7 B9 Na1 66.5(2) . .
B6 B9 Na1 64.0(2) . .
B12 B10 B11 124.0(3) . .
B12 B10 B4 61.1(2) . .
B11 B10 B4 110.2(3) . .
B12 B10 B5 114.1(3) . .
B11 B10 B5 62.7(2) . .
B4 B10 B5 57.7(2) . .
B12 B10 B9 63.8(2) . .
B11 B10 B9 64.1(2) . .
B4 B10 B9 99.8(3) . .
B5 B10 B9 105.1(3) . .
C1 B11 B10 111.5(3) . .
C1 B11 B6 55.3(2) . .
B10 B11 B6 112.2(3) . .
C1 B11 B5 55.2(2) . .
B10 B11 B5 61.2(2) . .
B6 B11 B5 95.1(3) . .
C1 B11 B9 109.9(3) . .
B10 B11 B9 61.7(2) . .
B6 B11 B9 64.6(2) . .
B5 B11 B9 102.5(3) . .
B10 B12 B8 121.9(3) . .
B10 B12 B4 62.7(2) . .
B8 B12 B4 110.4(3) . .
B10 B12 B3 116.7(3) . .
B8 B12 B3 61.3(2) . .
B4 B12 B3 59.8(2) . .
B10 B12 B9 62.1(2) . .
B8 B12 B9 63.2(2) . .
B4 B12 B9 99.6(2) . .
B3 B12 B9 104.1(3) . .

loop_
_geom_bond_atom_site_label_1
_geom_bond_atom_site_label_2
_geom_bond_distance
_geom_bond_site_symmetry_2
Er1 C2 2.390(3) .
Er1 C1 2.414(3) .
Er1 O1 2.460(3) .
Er1 O2 2.562(2) .
Er1 B6 2.645(5) .
Er1 B7 2.670(4) .
Er1 B3 2.693(3) .
Er1 B5 2.697(4) .
Er1 B4 2.694(4) .
Er1 B4 2.827(4) 2
Er1 B3 2.837(4) 2
Na1 O3 2.348(3) .
Na1 O5 2.395(4) .
Na1 O4 2.426(4) .
Na1 O6 2.470(4) .
Na1 B7 2.948(5) .
Na1 C33 3.113(7) .
Na1 B9 3.115(6) .
O1 C22 1.398(5) .
O1 C21 1.399(7) .
O2 C23 1.442(5) .
O2 C24 1.460(5) .
O3 C32 1.411(11) .
O3 C31 1.468(9) .
O4 C34 1.393(8) .
O4 C33 1.664(8) .
O5 C42 1.378(7) .
O5 C41 1.432(6) .
O6 C43 1.336(10) .
O6 C44 1.378(8) .
C1 C3 1.574(4) .
C1 B6 1.604(5) .
C1 B5 1.616(5) .
C1 B11 1.619(5) .
C2 C10 1.513(5) .
C2 B7 1.605(6) .
C2 B3 1.602(6) .
C2 B8 1.611(5) .
C3 C4 1.500(5) .
C4 C5 1.338(8) .
C4 C9 1.388(7) .
C5 C6 1.434(9) .
C6 C7 1.259(11) .
C7 C8 1.411(11) .
C8 C9 1.386(7) .
C10 C11 1.498(4) .
C11 C12 1.341(8) .
C11 C16 1.423(7) .
C12 C13 1.306(9) .
C13 C14 1.337(15) .
C14 C15 1.466(15) .
C15 C16 1.382(9) .
C22 C23 1.423(6) .
C32 C33 1.181(12) .
C42 C43 1.455(10) .
B3 B4 1.798(5) .
B3 B12 1.801(6) .
B3 B8 1.820(6) .
B4 B5 1.761(5) .
B4 B12 1.804(5) .
B4 B10 1.832(6) .
B4 Er1 2.827(4) 2
B5 B10 1.820(5) .
B5 B11 1.845(6) .
B6 B7 1.701(5) .
B6 B11 1.818(6) .
B6 B9 1.992(6) .
B7 B8 1.785(6) .
B7 B9 1.964(6) .
B8 B12 1.769(6) .
B8 B9 1.924(6) .
B9 B10 1.869(7) .
B9 B12 1.899(7) .
B9 B11 1.909(5) .
B10 B12 1.714(5) .
B10 B11 1.721(6) .
